data_4003148
loop_
_publ_author_name
'Gao, Wen-Yang'
'Cai, Rong'
'Pham, Tony'
'Forrest, Katherine A.'
'Hogan, Adam'
'Nugent, Patrick'
'Williams, Kia'
'Wojtas, Lukasz'
'Luebke, Ryan'
'Weseli\'nski, \/Lukasz J.'
'Zaworotko, Michael J.'
'Space, Brian'
'Chen, Yu-Sheng'
'Eddaoudi, Mohamed'
'Shi, Xiaodong'
'Ma, Shengqian'

_publ_section_title
;
 Remote Stabilization of Copper Paddlewheel Based Molecular Building
 Blocks in Metal--Organic Frameworks
;
_journal_issue 6
_journal_name_full 'Chemistry of Materials'
_journal_page_first 2144
_journal_paper_doi 10.1021/acs.chemmater.5b00084
_journal_volume 27
_journal_year 2015
_chemical_formula_sum 'C30 H12 Cu6 N9 O23.5'
_chemical_formula_weight 1255.73
_chemical_name_common MTAF-2
_space_group_IT_number 225
_space_group_name_Hall '-F 4 2 3'
_space_group_name_H-M_alt 'F m -3 m'
_symmetry_cell_setting cubic
_symmetry_space_group_name_H-M 'F m -3 m'
_atom_sites_solution_hydrogens geom
_atom_sites_solution_primary direct
_atom_sites_solution_secondary difmap
_audit_creation_method SHELXL-97
_cell_angle_alpha 90.00
_cell_angle_beta 90.00
_cell_angle_gamma 90.00
_cell_formula_units_Z 32
_cell_length_a 44.271(2)
_cell_length_b 44.271(2)
_cell_length_c 44.271(2)
_cell_measurement_temperature 228(2)
_cell_volume 86768(7)
_computing_cell_refinement 'APEX2 (Bruker, 2010); SAINT (Bruker, 2009)'
_computing_data_collection 'APEX2 (Bruker, 2010)'
_computing_data_reduction 'SAINT (Bruker, 2009);XPREP(Sheldrick,2008)'
_computing_publication_material 'APEX2 (Bruker, 2010)'
_computing_structure_refinement 'SHELXL-97 (Sheldrick, 2008)'
_computing_structure_solution 'SHELXS-97 (Sheldrick, 2008)'
_diffrn_ambient_temperature 228(2)
_diffrn_measured_fraction_theta_full 0.994
_diffrn_measured_fraction_theta_max 0.994
_diffrn_measurement_device_type 'BRUKER SMART APEXII CCD'
_diffrn_measurement_method 'phi scans'
_diffrn_radiation_source synchrotron
_diffrn_radiation_type synchrotron
_diffrn_radiation_wavelength 0.41328
_diffrn_reflns_av_R_equivalents 0.0570
_diffrn_reflns_av_sigmaI/netI 0.0549
_diffrn_reflns_limit_h_max 36
_diffrn_reflns_limit_h_min -36
_diffrn_reflns_limit_k_max 37
_diffrn_reflns_limit_k_min -37
_diffrn_reflns_limit_l_max 52
_diffrn_reflns_limit_l_min -52
_diffrn_reflns_number 12786
_diffrn_reflns_theta_full 14.24
_diffrn_reflns_theta_max 14.24
_diffrn_reflns_theta_min 1.20
_exptl_absorpt_coefficient_mu 0.249
_exptl_absorpt_correction_T_max 0.9950
_exptl_absorpt_correction_T_min 0.9950
_exptl_absorpt_correction_type multi-scan
_exptl_absorpt_process_details 'SADABS; (Sheldrick, 2003)'
_exptl_crystal_colour green
_exptl_crystal_density_diffrn 0.769
_exptl_crystal_density_method 'not measured'
_exptl_crystal_description polyhedron
_exptl_crystal_F_000 19744
_exptl_crystal_size_max 0.02
_exptl_crystal_size_mid 0.02
_exptl_crystal_size_min 0.02
_platon_squeeze_details
;
;
_refine_diff_density_max 0.853
_refine_diff_density_min -0.757
_refine_diff_density_rms 0.119
_refine_ls_extinction_method none
_refine_ls_goodness_of_fit_ref 1.079
_refine_ls_hydrogen_treatment constr
_refine_ls_matrix_type full
_refine_ls_number_parameters 176
_refine_ls_number_reflns 3725
_refine_ls_number_restraints 84
_refine_ls_restrained_S_all 1.088
_refine_ls_R_factor_all 0.1083
_refine_ls_R_factor_gt 0.0911
_refine_ls_shift/su_max 0.001
_refine_ls_shift/su_mean 0.000
_refine_ls_structure_factor_coef Fsqd
_refine_ls_weighting_details 'calc w=1/[\s^2^(Fo^2^)+(0.1914P)^2^+0.0000P] where P=(Fo^2^+2Fc^2^)/3'
_refine_ls_weighting_scheme calc
_refine_ls_wR_factor_gt 0.2572
_refine_ls_wR_factor_ref 0.2757
_reflns_number_gt 2658
_reflns_number_total 3725
_reflns_threshold_expression >2sigma(I)
_cod_data_source_file cm5b00084_si_002.cif
_cod_data_source_block wyrht_0m
_cod_original_cell_volume 86769(7)
_cod_original_sg_symbol_H-M Fm-3m
_cod_original_formula_sum 'C30 H12 Cu6 N9 O23.50'
_cod_database_code 4003148

loop_
_symmetry_equiv_pos_as_xyz
'x, y, z'
'-x, -y, z'
'-x, y, -z'
'x, -y, -z'
'z, x, y'
'z, -x, -y'
'-z, -x, y'
'-z, x, -y'
'y, z, x'
'-y, z, -x'
'y, -z, -x'
'-y, -z, x'
'y, x, -z'
'-y, -x, -z'
'y, -x, z'
'-y, x, z'
'x, z, -y'
'-x, z, y'
'-x, -z, -y'
'x, -z, y'
'z, y, -x'
'z, -y, x'
'-z, y, x'
'-z, -y, -x'
'x, y+1/2, z+1/2'
'-x, -y+1/2, z+1/2'
'-x, y+1/2, -z+1/2'
'x, -y+1/2, -z+1/2'
'z, x+1/2, y+1/2'
'z, -x+1/2, -y+1/2'
'-z, -x+1/2, y+1/2'
'-z, x+1/2, -y+1/2'
'y, z+1/2, x+1/2'
'-y, z+1/2, -x+1/2'
'y, -z+1/2, -x+1/2'
'-y, -z+1/2, x+1/2'
'y, x+1/2, -z+1/2'
'-y, -x+1/2, -z+1/2'
'y, -x+1/2, z+1/2'
'-y, x+1/2, z+1/2'
'x, z+1/2, -y+1/2'
'-x, z+1/2, y+1/2'
'-x, -z+1/2, -y+1/2'
'x, -z+1/2, y+1/2'
'z, y+1/2, -x+1/2'
'z, -y+1/2, x+1/2'
'-z, y+1/2, x+1/2'
'-z, -y+1/2, -x+1/2'
'x+1/2, y, z+1/2'
'-x+1/2, -y, z+1/2'
'-x+1/2, y, -z+1/2'
'x+1/2, -y, -z+1/2'
'z+1/2, x, y+1/2'
'z+1/2, -x, -y+1/2'
'-z+1/2, -x, y+1/2'
'-z+1/2, x, -y+1/2'
'y+1/2, z, x+1/2'
'-y+1/2, z, -x+1/2'
'y+1/2, -z, -x+1/2'
'-y+1/2, -z, x+1/2'
'y+1/2, x, -z+1/2'
'-y+1/2, -x, -z+1/2'
'y+1/2, -x, z+1/2'
'-y+1/2, x, z+1/2'
'x+1/2, z, -y+1/2'
'-x+1/2, z, y+1/2'
'-x+1/2, -z, -y+1/2'
'x+1/2, -z, y+1/2'
'z+1/2, y, -x+1/2'
'z+1/2, -y, x+1/2'
'-z+1/2, y, x+1/2'
'-z+1/2, -y, -x+1/2'
'x+1/2, y+1/2, z'
'-x+1/2, -y+1/2, z'
'-x+1/2, y+1/2, -z'
'x+1/2, -y+1/2, -z'
'z+1/2, x+1/2, y'
'z+1/2, -x+1/2, -y'
'-z+1/2, -x+1/2, y'
'-z+1/2, x+1/2, -y'
'y+1/2, z+1/2, x'
'-y+1/2, z+1/2, -x'
'y+1/2, -z+1/2, -x'
'-y+1/2, -z+1/2, x'
'y+1/2, x+1/2, -z'
'-y+1/2, -x+1/2, -z'
'y+1/2, -x+1/2, z'
'-y+1/2, x+1/2, z'
'x+1/2, z+1/2, -y'
'-x+1/2, z+1/2, y'
'-x+1/2, -z+1/2, -y'
'x+1/2, -z+1/2, y'
'z+1/2, y+1/2, -x'
'z+1/2, -y+1/2, x'
'-z+1/2, y+1/2, x'
'-z+1/2, -y+1/2, -x'
'-x, -y, -z'
'x, y, -z'
'x, -y, z'
'-x, y, z'
'-z, -x, -y'
'-z, x, y'
'z, x, -y'
'z, -x, y'
'-y, -z, -x'
'y, -z, x'
'-y, z, x'
'y, z, -x'
'-y, -x, z'
'y, x, z'
'-y, x, -z'
'y, -x, -z'
'-x, -z, y'
'x, -z, -y'
'x, z, y'
'-x, z, -y'
'-z, -y, x'
'-z, y, -x'
'z, -y, -x'
'z, y, x'
'-x, -y+1/2, -z+1/2'
'x, y+1/2, -z+1/2'
'x, -y+1/2, z+1/2'
'-x, y+1/2, z+1/2'
'-z, -x+1/2, -y+1/2'
'-z, x+1/2, y+1/2'
'z, x+1/2, -y+1/2'
'z, -x+1/2, y+1/2'
'-y, -z+1/2, -x+1/2'
'y, -z+1/2, x+1/2'
'-y, z+1/2, x+1/2'
'y, z+1/2, -x+1/2'
'-y, -x+1/2, z+1/2'
'y, x+1/2, z+1/2'
'-y, x+1/2, -z+1/2'
'y, -x+1/2, -z+1/2'
'-x, -z+1/2, y+1/2'
'x, -z+1/2, -y+1/2'
'x, z+1/2, y+1/2'
'-x, z+1/2, -y+1/2'
'-z, -y+1/2, x+1/2'
'-z, y+1/2, -x+1/2'
'z, -y+1/2, -x+1/2'
'z, y+1/2, x+1/2'
'-x+1/2, -y, -z+1/2'
'x+1/2, y, -z+1/2'
'x+1/2, -y, z+1/2'
'-x+1/2, y, z+1/2'
'-z+1/2, -x, -y+1/2'
'-z+1/2, x, y+1/2'
'z+1/2, x, -y+1/2'
'z+1/2, -x, y+1/2'
'-y+1/2, -z, -x+1/2'
'y+1/2, -z, x+1/2'
'-y+1/2, z, x+1/2'
'y+1/2, z, -x+1/2'
'-y+1/2, -x, z+1/2'
'y+1/2, x, z+1/2'
'-y+1/2, x, -z+1/2'
'y+1/2, -x, -z+1/2'
'-x+1/2, -z, y+1/2'
'x+1/2, -z, -y+1/2'
'x+1/2, z, y+1/2'
'-x+1/2, z, -y+1/2'
'-z+1/2, -y, x+1/2'
'-z+1/2, y, -x+1/2'
'z+1/2, -y, -x+1/2'
'z+1/2, y, x+1/2'
'-x+1/2, -y+1/2, -z'
'x+1/2, y+1/2, -z'
'x+1/2, -y+1/2, z'
'-x+1/2, y+1/2, z'
'-z+1/2, -x+1/2, -y'
'-z+1/2, x+1/2, y'
'z+1/2, x+1/2, -y'
'z+1/2, -x+1/2, y'
'-y+1/2, -z+1/2, -x'
'y+1/2, -z+1/2, x'
'-y+1/2, z+1/2, x'
'y+1/2, z+1/2, -x'
'-y+1/2, -x+1/2, z'
'y+1/2, x+1/2, z'
'-y+1/2, x+1/2, -z'
'y+1/2, -x+1/2, -z'
'-x+1/2, -z+1/2, y'
'x+1/2, -z+1/2, -y'
'x+1/2, z+1/2, y'
'-x+1/2, z+1/2, -y'
'-z+1/2, -y+1/2, x'
'-z+1/2, y+1/2, -x'
'z+1/2, -y+1/2, -x'
'z+1/2, y+1/2, x'

loop_
_atom_site_label
_atom_site_type_symbol
_atom_site_fract_x
_atom_site_fract_y
_atom_site_fract_z
_atom_site_U_iso_or_equiv
_atom_site_adp_type
_atom_site_occupancy
_atom_site_symmetry_multiplicity
_atom_site_calc_flag
_atom_site_refinement_flags
_atom_site_disorder_assembly
_atom_site_disorder_group
Cu1 Cu 0.669190(16) 0.5000 0.169190(16) 0.0374(4) Uani 1 4 d S . .
Cu2 Cu 0.626697(15) 0.5000 0.126697(15) 0.0265(4) Uani 1 4 d S . .
O1 O 0.64409(9) 0.53066(9) 0.18761(9) 0.0580(11) Uani 1 1 d . . .
O2 O 0.65170(7) 0.53121(9) 0.10851(8) 0.0504(10) Uani 1 1 d . . .
O3 O 0.7080(3) 0.5000 0.1995(3) 0.051(5) Uani 0.50 2 d SP . .
O6 O 0.59169(13) 0.50782(18) 0.09169(13) 0.040(2) Uiso 0.50 2 d SP . .
C1 C 0.61934(13) 0.54073(11) 0.17559(12) 0.0475(14) Uani 1 1 d . . .
C2 C 0.60341(13) 0.56450(12) 0.19177(11) 0.0470(13) Uani 1 1 d DU . .
C3B C 0.6084(3) 0.5718(3) 0.22272(19) 0.042(3) Uiso 0.50 1 d PD . 2
H3B H 0.6232 0.5606 0.2330 0.051 Uiso 0.50 1 calc PR . 2
C5 C 0.57905(11) 0.57905(11) 0.17714(16) 0.0410(15) Uani 1 2 d SU . .
H5 H 0.5726 0.5726 0.1580 0.049 Uiso 1 2 calc SR . .
Cu3A Cu 0.6130(3) 0.66472(18) 0.33528(18) 0.174(7) Uani 0.50 2 d SPDU . 1
O11B O 0.6492(6) 0.6995(3) 0.3005(3) 0.120(7) Uani 0.50 2 d SP A 1
C4A C 0.6025(3) 0.6025(3) 0.2292(4) 0.053(5) Uani 0.50 2 d SPDU . 1
C6A C 0.6120(4) 0.6120(4) 0.2604(5) 0.076(7) Uani 0.50 2 d SPDU . 1
C7A C 0.6002(4) 0.6337(4) 0.2765(4) 0.098(5) Uani 0.25 1 d PDU . 1
H7A H 0.5834 0.6455 0.2711 0.117 Uiso 0.25 1 calc PR . 1
N7A N 0.6002(4) 0.6337(4) 0.2765(4) 0.098(5) Uani 0.25 1 d P . 1
N2A N 0.6161(3) 0.6362(3) 0.3020(3) 0.110(7) Uani 0.50 1 d PD . 1
O4A O 0.6442(3) 0.6442(3) 0.3558(3) 0.048(6) Uani 0.50 6 d SP . 1
O13 O 0.5932(8) 0.6986(4) 0.3014(4) 0.187(12) Uani 0.50 2 d SP . 1
Cu3B Cu 0.6003(2) 0.65383(17) 0.34617(17) 0.115(3) Uani 0.50 2 d SPDU . 2
C4B C 0.5937(3) 0.5937(3) 0.2390(3) 0.052(5) Uani 0.50 2 d SPDU . 2
C6B C 0.6025(4) 0.6025(4) 0.2709(5) 0.070(7) Uani 0.50 2 d SPDU . 2
C7B C 0.5898(4) 0.6231(3) 0.2880(3) 0.092(5) Uani 0.25 1 d PDU . 2
H7B H 0.5724 0.6343 0.2831 0.110 Uiso 0.25 1 calc PR . 2
N7B N 0.5898(4) 0.6231(3) 0.2880(3) 0.092(5) Uani 0.25 1 d P . 2
N2B N 0.6056(3) 0.6255(3) 0.3135(3) 0.072(4) Uani 0.50 1 d PD . 2
O4B O 0.6336(3) 0.6336(3) 0.3664(3) 0.039(5) Uani 0.50 6 d SP . 2
O11 O 0.6355(4) 0.6836(4) 0.3164(4) 0.081(5) Uani 0.50 2 d SP . 2
O9 O 0.5610(5) 0.6288(5) 0.3712(5) 0.170(10) Uani 0.50 2 d SP . 2
O22 O 0.5688(4) 0.6769(3) 0.3231(3) 0.113(7) Uani 0.50 2 d SP . 2
C3A C 0.6160(3) 0.5771(2) 0.2171(2) 0.045(3) Uiso 0.50 1 d PD . 1
H3A H 0.6334 0.5688 0.2259 0.054 Uiso 0.50 1 calc PR . 1

loop_
_atom_site_aniso_label
_atom_site_aniso_U_11
_atom_site_aniso_U_22
_atom_site_aniso_U_33
_atom_site_aniso_U_23
_atom_site_aniso_U_13
_atom_site_aniso_U_12
Cu1 0.0353(5) 0.0415(7) 0.0353(5) 0.000 -0.0227(5) 0.000
Cu2 0.0264(5) 0.0266(6) 0.0264(5) 0.000 -0.0156(4) 0.000
O1 0.058(2) 0.059(3) 0.057(2) -0.0103(19) -0.032(2) 0.0213(19)
O2 0.036(2) 0.057(2) 0.059(2) 0.0298(19) -0.0236(17) -0.0170(17)
O3 0.035(9) 0.083(6) 0.036(10) 0.000 -0.013(9) 0.000
C1 0.063(4) 0.032(3) 0.048(3) -0.008(2) -0.032(3) 0.008(2)
C2 0.060(3) 0.047(3) 0.034(3) -0.001(2) -0.010(2) 0.014(2)
C5 0.041(2) 0.041(2) 0.042(3) -0.023(2) -0.023(2) 0.005(3)
Cu3A 0.203(13) 0.159(8) 0.159(8) -0.123(8) -0.142(8) 0.142(8)
O11B 0.155(19) 0.103(9) 0.103(9) -0.007(11) 0.013(10) -0.013(10)
C4A 0.062(6) 0.062(6) 0.037(7) -0.006(5) -0.006(5) 0.003(7)
C6A 0.078(9) 0.078(9) 0.071(13) -0.022(8) -0.022(8) 0.003(11)
C7A 0.106(9) 0.093(9) 0.095(9) -0.028(7) -0.047(8) 0.012(7)
N7A 0.106(9) 0.093(9) 0.095(9) -0.028(7) -0.047(8) 0.012(7)
N2A 0.128(14) 0.099(12) 0.102(14) -0.016(10) -0.017(10) 0.043(11)
O4A 0.048(6) 0.048(6) 0.048(6) -0.012(7) -0.012(7) 0.012(7)
O13 0.30(3) 0.132(11) 0.132(11) -0.008(16) -0.074(16) 0.074(16)
Cu3B 0.125(5) 0.110(3) 0.110(3) -0.072(3) -0.088(3) 0.088(3)
C4B 0.054(6) 0.054(6) 0.048(8) 0.002(5) 0.002(5) -0.005(6)
C6B 0.077(9) 0.077(9) 0.056(11) -0.005(7) -0.005(7) -0.006(10)
C7B 0.102(9) 0.087(9) 0.088(9) -0.022(7) -0.048(7) 0.007(7)
N7B 0.102(9) 0.087(9) 0.088(9) -0.022(7) -0.048(7) 0.007(7)
N2B 0.075(8) 0.089(9) 0.052(7) -0.003(6) -0.015(6) 0.014(7)
O4B 0.039(5) 0.039(5) 0.039(5) -0.024(7) -0.024(7) 0.024(7)
O11 0.070(11) 0.087(9) 0.087(9) -0.039(10) -0.010(7) 0.010(7)
O9 0.127(18) 0.192(16) 0.192(16) -0.079(19) -0.027(14) 0.027(14)
O22 0.151(16) 0.094(7) 0.094(7) -0.028(10) -0.072(10) 0.072(10)

loop_
_atom_type_symbol
_atom_type_description
_atom_type_scat_dispersion_real
_atom_type_scat_dispersion_imag
_atom_type_scat_source
C C -0.0001 0.0005 'International Tables Vol C Tables 4.2.6.8 and 6.1.1.4'
H H 0.0000 0.0000 'International Tables Vol C Tables 4.2.6.8 and 6.1.1.4'
N N 0.0005 0.0010 'International Tables Vol C Tables 4.2.6.8 and 6.1.1.4'
O O 0.0017 0.0018 'International Tables Vol C Tables 4.2.6.8 and 6.1.1.4'
Cu Cu 0.2468 0.4709 'International Tables Vol C Tables 4.2.6.8 and 6.1.1.4'

loop_
_geom_angle_atom_site_label_1
_geom_angle_atom_site_label_2
_geom_angle_atom_site_label_3
_geom_angle
_geom_angle_site_symmetry_1
_geom_angle_site_symmetry_3
O1 Cu1 O1 89.1(3) 70_564 168_554
O1 Cu1 O1 167.6(2) 70_564 .
O1 Cu1 O1 89.5(3) 168_554 .
O1 Cu1 O1 89.5(3) 70_564 99_565
O1 Cu1 O1 167.6(2) 168_554 99_565
O1 Cu1 O1 89.1(3) . 99_565
O1 Cu1 O3 91.2(4) 70_564 .
O1 Cu1 O3 91.2(4) 168_554 .
O1 Cu1 O3 101.2(3) . .
O1 Cu1 O3 101.2(3) 99_565 .
O1 Cu1 O3 101.2(3) 70_564 70_564
O1 Cu1 O3 101.2(3) 168_554 70_564
O1 Cu1 O3 91.2(4) . 70_564
O1 Cu1 O3 91.2(4) 99_565 70_564
O3 Cu1 O3 14.2(9) . 70_564
O1 Cu1 Cu2 83.80(10) 70_564 .
O1 Cu1 Cu2 83.80(10) 168_554 .
O1 Cu1 Cu2 83.80(10) . .
O1 Cu1 Cu2 83.80(10) 99_565 .
O3 Cu1 Cu2 172.9(5) . .
O3 Cu1 Cu2 172.9(5) 70_564 .
O2 Cu2 O2 88.1(3) . 168_554
O2 Cu2 O2 167.41(19) . 70_564
O2 Cu2 O2 90.5(2) 168_554 70_564
O2 Cu2 O2 90.5(2) . 99_565
O2 Cu2 O2 167.41(19) 168_554 99_565
O2 Cu2 O2 88.1(3) 70_564 99_565
O2 Cu2 O6 102.66(18) . 99_565
O2 Cu2 O6 102.66(18) 168_554 99_565
O2 Cu2 O6 89.86(17) 70_564 99_565
O2 Cu2 O6 89.86(17) 99_565 99_565
O2 Cu2 O6 89.86(17) . .
O2 Cu2 O6 89.86(17) 168_554 .
O2 Cu2 O6 102.66(18) 70_564 .
O2 Cu2 O6 102.66(18) 99_565 .
O6 Cu2 O6 17.9(4) 99_565 .
O2 Cu2 Cu1 83.70(10) . .
O2 Cu2 Cu1 83.70(10) 168_554 .
O2 Cu2 Cu1 83.70(10) 70_564 .
O2 Cu2 Cu1 83.70(10) 99_565 .
O6 Cu2 Cu1 171.0(2) 99_565 .
O6 Cu2 Cu1 171.0(2) . .
C1 O1 Cu1 123.6(3) . .
C1 O2 Cu2 124.7(3) 168_554 .
O3 O3 Cu1 82.9(5) 70_564 .
O6 O6 Cu2 81.0(2) 99_565 .
O2 C1 O1 124.2(5) 168_554 .
O2 C1 C2 118.7(4) 168_554 .
O1 C1 C2 117.1(4) . .
C3A C2 C5 120.0(6) . .
C5 C2 C3B 117.0(6) . .
C3A C2 C1 120.0(6) . .
C5 C2 C1 118.3(4) . .
C3B C2 C1 124.3(6) . .
C4B C3B C2 126.4(11) . .
C4B C3B H3B 116.8 . .
C2 C3B H3B 116.8 . .
C2 C5 C2 119.0(6) 110 .
C2 C5 H5 120.5 110 .
C2 C5 H5 120.5 . .
O4A Cu3A N2A 90.1(5) . 114_566
O4A Cu3A N2A 90.1(5) . .
N2A Cu3A N2A 168.2(14) 114_566 .
O4A Cu3A O13 155.3(14) . .
N2A Cu3A O13 87.5(5) 114_566 .
N2A Cu3A O13 87.5(5) . .
C3A C4A C3A 123.6(14) 110 .
C3A C4A C6A 117.6(7) 110 .
C3A C4A C6A 117.6(7) . .
C7A C6A C7A 106.9(18) 110 .
C7A C6A N7A 106.9(18) . 110
C7A C6A C4A 126.5(9) 110 .
C7A C6A C4A 126.5(9) . .
N7A C6A C4A 126.5(9) 110 .
C6A C7A N2A 108.3(14) . .
C6A C7A H7A 125.9 . .
N2A C7A H7A 125.9 . .
N2A N2A C7A 108.2(7) 110 .
N2A N2A Cu3A 120.5(4) 110 .
C7A N2A Cu3A 131.2(9) . .
Cu3A O4A Cu3A 118.3(4) 110 .
Cu3A O4A Cu3A 118.3(4) 110 11_566
Cu3A O4A Cu3A 118.3(4) . 11_566
N2B Cu3B N2B 163.8(10) 114_566 .
N2B Cu3B O4B 87.3(4) 114_566 .
N2B Cu3B O4B 87.3(4) . .
N2B Cu3B O22 92.0(4) 114_566 .
N2B Cu3B O22 92.0(4) . .
O4B Cu3B O22 174.5(12) . .
N2B Cu3B O9 97.9(5) 114_566 .
N2B Cu3B O9 97.9(5) . .
O4B Cu3B O9 97.4(10) . .
O22 Cu3B O9 88.1(10) . .
N2B Cu3B O11 82.4(5) 114_566 .
N2B Cu3B O11 82.4(5) . .
O4B Cu3B O11 90.6(10) . .
O22 Cu3B O11 83.9(9) . .
O9 Cu3B O11 172.0(10) . .
C3B C4B C3B 113.1(14) 110 .
C3B C4B C6B 123.4(7) 110 .
C3B C4B C6B 123.4(7) . .
C7B C6B C7B 105.2(18) 110 .
C7B C6B N7B 105.2(18) . 110
C7B C6B C4B 127.3(9) 110 .
C7B C6B C4B 127.3(9) . .
N7B C6B C4B 127.3(9) 110 .
C6B C7B N2B 108.6(14) . .
C6B C7B H7B 125.7 . .
N2B C7B H7B 125.7 . .
N2B N2B C7B 108.4(7) 110 .
N2B N2B Cu3B 123.1(4) 110 .
C7B N2B Cu3B 128.4(9) . .
Cu3B O4B Cu3B 119.2(3) 11_566 .
Cu3B O4B Cu3B 119.2(3) 11_566 110
Cu3B O4B Cu3B 119.2(3) . 110
C2 C3A C4A 118.3(10) . .
C2 C3A H3A 120.9 . .
C4A C3A H3A 120.9 . .

loop_
_geom_bond_atom_site_label_1
_geom_bond_atom_site_label_2
_geom_bond_distance
_geom_bond_site_symmetry_2
Cu1 O1 1.935(4) 70_564
Cu1 O1 1.935(4) 168_554
Cu1 O1 1.935(4) .
Cu1 O1 1.935(4) 99_565
Cu1 O3 2.180(9) .
Cu1 O3 2.180(9) 70_564
Cu1 Cu2 2.6605(14) .
Cu2 O2 1.945(3) .
Cu2 O2 1.945(3) 168_554
Cu2 O2 1.945(3) 70_564
Cu2 O2 1.945(3) 99_565
Cu2 O6 2.219(8) 99_565
Cu2 O6 2.219(8) .
O1 C1 1.297(6) .
O2 C1 1.236(6) 168_554
O3 O3 0.54(4) 70_564
O6 O6 0.692(16) 99_565
C1 O2 1.236(6) 168_554
C1 C2 1.455(7) .
C2 C3A 1.371(8) .
C2 C5 1.413(6) .
C2 C3B 1.425(8) .
C3B C4B 1.371(8) .
C3B H3B 0.9400 .
C5 C2 1.413(6) 110
C5 H5 0.9400 .
Cu3A O4A 1.885(11) .
Cu3A N2A 1.943(11) 114_566
Cu3A N2A 1.943(11) .
Cu3A O13 2.29(2) .
C4A C3A 1.381(8) 110
C4A C3A 1.381(8) .
C4A C6A 1.503(18) .
C6A C7A 1.304(13) 110
C6A C7A 1.304(13) .
C6A N7A 1.304(13) 110
C7A N2A 1.336(12) .
C7A H7A 0.9400 .
N2A N2A 1.261(19) 110
O4A Cu3A 1.885(11) 110
O4A Cu3A 1.885(11) 11_566
Cu3B N2B 1.929(10) 114_566
Cu3B N2B 1.929(10) .
Cu3B O4B 1.945(11) .
Cu3B O22 2.008(17) .
Cu3B O9 2.34(3) .
Cu3B O11 2.43(2) .
C4B C3B 1.371(8) 110
C4B C6B 1.513(18) .
C6B C7B 1.315(13) 110
C6B C7B 1.315(13) .
C6B N7B 1.315(13) 110
C7B N2B 1.333(12) .
C7B H7B 0.9400 .
N2B N2B 1.245(18) 110
O4B Cu3B 1.945(11) 11_566
O4B Cu3B 1.945(11) 110
C3A H3A 0.9400 .

loop_
_platon_squeeze_void_nr
_platon_squeeze_void_average_x
_platon_squeeze_void_average_y
_platon_squeeze_void_average_z
_platon_squeeze_void_volume
_platon_squeeze_void_count_electrons
_platon_squeeze_void_content
1 -0.006 -0.015 -0.008 56306 33320 ' '
